data_7231533
loop_
_publ_author_name
'Fujita, Wataru'

_publ_section_title
;
 Crystal structures, and magnetic and thermal properties of basic copper
 formates with two-dimensional triangular-lattice magnetic networks
;
_journal_issue 57
_journal_name_full 'RSC Advances'
_journal_page_first 32490
_journal_paper_doi 10.1039/C8RA07134A
_journal_volume 8
_journal_year 2018
_chemical_formula_moiety 'C2 H6 Cu3 O8'
_chemical_formula_sum 'C2 H6 Cu3 O8'
_chemical_formula_weight 348.70
_space_group_crystal_system monoclinic
_space_group_IT_number 14
_space_group_name_Hall '-P 2ybc'
_space_group_name_H-M_alt 'P 1 21/c 1'
_symmetry_space_group_name_Hall '-P 2ybc'
_symmetry_space_group_name_H-M 'P 1 21/c 1'
_atom_sites_solution_hydrogens geom
_atom_sites_solution_primary direct
_atom_sites_solution_secondary difmap
_audit_update_record
;
2018-08-02 deposited with the CCDC.
2018-09-13 downloaded from the CCDC.
;
_cell_angle_alpha 90.0000
_cell_angle_beta 105.878(4)
_cell_angle_gamma 90.0000
_cell_formula_units_Z 2
_cell_length_a 7.0572(7)
_cell_length_b 9.1203(7)
_cell_length_c 5.7992(5)
_cell_measurement_reflns_used 970
_cell_measurement_temperature 290
_cell_measurement_theta_max 27.50
_cell_measurement_theta_min 3.70
_cell_volume 359.02(6)
_computing_cell_refinement 'CrystalClear-SM Expert 2.0 r16'
_computing_data_collection 'CrystalClear-SM Expert 2.0 r16 (Rigaku, 2014)'
_computing_data_reduction 'CrystalClear-SM Expert 2.0 r16'
_computing_molecular_graphics 'CrystalStructure 4.2'
_computing_publication_material 'CrystalStructure 4.2 (Rigaku, 2015)'
_computing_structure_refinement 'SHELXL Version 2014/7 (Sheldrick, 2008)'
_computing_structure_solution 'SHELXS (Sheldrick, 2008)'
_diffrn_ambient_temperature 290
_diffrn_measured_fraction_theta_full 0.989
_diffrn_measured_fraction_theta_max 0.984
_diffrn_measurement_device_type 'Rigaku Mercury'
_diffrn_radiation_type 'Mo K\a'
_diffrn_radiation_wavelength 0.71075
_diffrn_reflns_av_R_equivalents 0.0409
_diffrn_reflns_Laue_measured_fraction_full 0.989
_diffrn_reflns_Laue_measured_fraction_max 0.984
_diffrn_reflns_limit_h_max 9
_diffrn_reflns_limit_h_min -7
_diffrn_reflns_limit_k_max 11
_diffrn_reflns_limit_k_min -11
_diffrn_reflns_limit_l_max 6
_diffrn_reflns_limit_l_min -7
_diffrn_reflns_number 2569
_diffrn_reflns_point_group_measured_fraction_full 0.989
_diffrn_reflns_point_group_measured_fraction_max 0.984
_diffrn_reflns_theta_full 25.242
_diffrn_reflns_theta_max 27.496
_diffrn_reflns_theta_min 3.742
_diffrn_standards_number 0
_exptl_absorpt_coefficient_mu 8.817
_exptl_absorpt_correction_T_max 0.414
_exptl_absorpt_correction_T_min 0.138
_exptl_absorpt_correction_type multi-scan
_exptl_absorpt_process_details 'CrystalClear (Rigaku, ????)'
_exptl_crystal_colour green
_exptl_crystal_density_diffrn 3.225
_exptl_crystal_density_method 'not measured'
_exptl_crystal_description plate
_exptl_crystal_F_000 338.00
_exptl_crystal_size_max 0.400
_exptl_crystal_size_mid 0.300
_exptl_crystal_size_min 0.100
_refine_diff_density_max 1.01
_refine_diff_density_min -1.88
_refine_ls_extinction_method none
_refine_ls_goodness_of_fit_ref 1.069
_refine_ls_hydrogen_treatment mixed
_refine_ls_number_parameters 69
_refine_ls_number_reflns 809
_refine_ls_number_restraints 0
_refine_ls_R_factor_all 0.0436
_refine_ls_R_factor_gt 0.0398
_refine_ls_shift/su_max 0.001
_refine_ls_structure_factor_coef Fsqd
_refine_ls_weighting_details 'w = 1/[\s^2^(Fo^2^)+(0.0507P)^2^] where P=(Fo^2^+2Fc^2^)/3'
_refine_ls_weighting_scheme calc
_refine_ls_wR_factor_gt 0.0962
_refine_ls_wR_factor_ref 0.0974
_reflns_Friedel_coverage 0.000
_reflns_number_gt 670
_reflns_number_total 809
_reflns_threshold_expression F^2^>2.0\s(F^2^)
_cod_data_source_file c8ra07134a2.cif
_cod_data_source_block 160414f4
_cod_database_code 7231533

loop_
_space_group_symop_id
_space_group_symop_operation_xyz
1 +X,+Y,+Z
2 -X,1/2+Y,1/2-Z
3 -X,-Y,-Z
4 +X,-1/2-Y,-1/2+Z

loop_
_atom_site_label
_atom_site_type_symbol
_atom_site_fract_x
_atom_site_fract_y
_atom_site_fract_z
_atom_site_U_iso_or_equiv
_atom_site_adp_type
_atom_site_occupancy
_atom_site_site_symmetry_order
_atom_site_calc_flag
_atom_site_refinement_flags_posn
_atom_site_refinement_flags_adp
_atom_site_refinement_flags_occupancy
Cu1 Cu 1.00969(8) 0.66132(5) 0.97092(9) 0.0091(2) Uani 1 1 d . . .
Cu2 Cu 1.0000 1.0000 1.0000 0.0075(2) Uani 1 2 d S . P
O3 O 1.1368(5) 0.8265(3) 1.1544(6) 0.0097(7) Uani 1 1 d . . .
O4 O 0.5368(5) 0.6621(3) 0.7037(6) 0.0195(8) Uani 1 1 d . . .
O5 O 0.8803(5) 0.4927(3) 0.7831(6) 0.0095(7) Uani 1 1 d . . .
O6 O 0.7981(5) 0.8088(3) 0.7951(6) 0.0133(7) Uani 1 1 d . . .
C7 C 0.6166(7) 0.7836(4) 0.7281(7) 0.0131(9) Uani 1 1 d . . .
H7 H 0.5320 0.8664 0.6927 0.016 Uiso 1 1 calc R U .
H3 H 1.247(9) 0.831(6) 1.171(11) 0.04(2) Uiso 1 1 d . . .
H5 H 0.771(8) 0.509(5) 0.729(9) 0.020(17) Uiso 1 1 d . . .

loop_
_atom_site_aniso_label
_atom_site_aniso_U_11
_atom_site_aniso_U_22
_atom_site_aniso_U_33
_atom_site_aniso_U_23
_atom_site_aniso_U_13
_atom_site_aniso_U_12
Cu1 0.0144(4) 0.0035(3) 0.0084(3) -0.00032(17) 0.0016(3) -0.00052(19)
Cu2 0.0113(5) 0.0039(4) 0.0076(4) 0.0011(2) 0.0033(3) 0.0014(3)
O3 0.0089(18) 0.0072(14) 0.0133(18) -0.0004(10) 0.0033(14) 0.0003(12)
O4 0.0148(19) 0.0191(17) 0.024(2) -0.0017(12) 0.0041(15) -0.0022(13)
O5 0.0105(18) 0.0071(14) 0.0102(16) 0.0016(10) 0.0016(13) 0.0024(12)
O6 0.0084(17) 0.0097(14) 0.0204(19) 0.0009(12) 0.0018(14) -0.0013(12)
C7 0.015(2) 0.015(2) 0.009(2) -0.0004(16) 0.0041(18) 0.0032(18)

loop_
_atom_type_symbol
_atom_type_description
_atom_type_scat_dispersion_real
_atom_type_scat_dispersion_imag
_atom_type_scat_source
C C 0.0033 0.0016
;
International Tables for Crystallography
(Vol. C, Tables 4.2.6.8 and 6.1.1.4)
;
H H 0.0000 0.0000
;
International Tables for Crystallography
(Vol. C, Table 6.1.1.4)
;
Cu Cu 0.3201 1.2651
;
International Tables for Crystallography
(Vol. C, Tables 4.2.6.8 and 6.1.1.4)
;
O O 0.0106 0.0060
;
International Tables for Crystallography
(Vol. C, Tables 4.2.6.8 and 6.1.1.4)
;

loop_
_geom_angle_atom_site_label_1
_geom_angle_atom_site_label_2
_geom_angle_atom_site_label_3
_geom_angle
_geom_angle_site_symmetry_1
_geom_angle_site_symmetry_3
O3 Cu1 O5 179.87(14) . .
O3 Cu1 O5 97.15(14) . 3_767
O5 Cu1 O5 82.89(15) . 3_767
O3 Cu1 O6 85.85(13) . .
O5 Cu1 O6 94.18(13) . .
O5 Cu1 O6 153.95(14) 3_767 .
O3 Cu1 O3 100.53(12) . 4_575
O5 Cu1 O3 79.35(11) . 4_575
O5 Cu1 O3 116.84(12) 3_767 4_575
O6 Cu1 O3 87.75(12) . 4_575
O3 Cu1 Cu1 138.06(10) . 3_767
O5 Cu1 Cu1 41.98(9) . 3_767
O5 Cu1 Cu1 40.91(9) 3_767 3_767
O6 Cu1 Cu1 130.81(9) . 3_767
O3 Cu1 Cu1 100.51(7) 4_575 3_767
O3 Cu2 O3 180.0 3_777 .
O3 Cu2 O5 94.67(13) 3_777 4_576
O3 Cu2 O5 85.33(13) . 4_576
O3 Cu2 O5 85.33(13) 3_777 2_756
O3 Cu2 O5 94.67(13) . 2_756
O5 Cu2 O5 180.0 4_576 2_756
O3 Cu2 O6 102.40(13) 3_777 .
O3 Cu2 O6 77.60(13) . .
O5 Cu2 O6 95.94(12) 4_576 .
O5 Cu2 O6 84.06(11) 2_756 .
O3 Cu2 O6 77.60(13) 3_777 3_777
O3 Cu2 O6 102.40(13) . 3_777
O5 Cu2 O6 84.06(12) 4_576 3_777
O5 Cu2 O6 95.94(12) 2_756 3_777
O6 Cu2 O6 180.00(15) . 3_777
Cu1 O3 Cu2 106.63(17) . .
Cu1 O3 Cu1 105.08(14) . 4_576
Cu2 O3 Cu1 94.40(12) . 4_576
Cu1 O3 H3 115(4) . .
Cu2 O3 H3 112(4) . .
Cu1 O3 H3 121(5) 4_576 .
Cu1 O5 Cu1 97.11(15) . 3_767
Cu1 O5 Cu2 100.89(13) . 2_746
Cu1 O5 Cu2 115.50(15) 3_767 2_746
Cu1 O5 H5 110(4) . .
Cu1 O5 H5 125(4) 3_767 .
Cu2 O5 H5 105(4) 2_746 .
C7 O6 Cu1 125.0(3) . .
C7 O6 Cu2 135.8(3) . .
Cu1 O6 Cu2 88.69(12) . .
O4 C7 O6 126.6(4) . .
O4 C7 H7 116.7 . .
O6 C7 H7 116.7 . .

loop_
_geom_bond_atom_site_label_1
_geom_bond_atom_site_label_2
_geom_bond_distance
_geom_bond_site_symmetry_2
Cu1 O3 1.919(3) .
Cu1 O5 1.960(3) .
Cu1 O5 2.001(3) 3_767
Cu1 O6 2.061(3) .
Cu1 O3 2.256(3) 4_575
Cu1 Cu1 2.9693(9) 3_767
Cu2 O3 1.941(3) 3_777
Cu2 O3 1.941(3) .
Cu2 O5 2.043(3) 4_576
Cu2 O5 2.043(3) 2_756
Cu2 O6 2.357(3) .
Cu2 O6 2.357(3) 3_777
O3 Cu1 2.256(3) 4_576
O3 H3 0.75(6) .
O4 C7 1.233(5) .
O5 Cu1 2.001(3) 3_767
O5 Cu2 2.043(3) 2_746
O5 H5 0.76(5) .
O6 C7 1.254(6) .
C7 H7 0.9500 .

loop_
_geom_hbond_atom_site_label_D
_geom_hbond_atom_site_label_H
_geom_hbond_atom_site_label_A
_geom_hbond_site_symmetry_A
_geom_hbond_distance_DA
_geom_hbond_distance_DH
_geom_hbond_distance_HA
_geom_hbond_angle_DHA
_geom_hbond_publ_flag
O3 H3 O4 4_676 2.760(5) 0.75(6) 2.01(7) 178(6) no
O5 H5 O4 . 2.804(5) 0.76(5) 2.14(5) 146(5) no

loop_
_geom_torsion_atom_site_label_1
_geom_torsion_atom_site_label_2
_geom_torsion_atom_site_label_3
_geom_torsion_atom_site_label_4
_geom_torsion
Cu1 O6 C7 O4 -18.0(6)
Cu2 O6 C7 O4 -150.9(3)
